data_7249007
loop_
_publ_author_name
'Panda, Subhra Jyoti'
'Agrawalla, Suraj Kumar'
'Purohit, Chandra Shekhar'

_publ_section_title
;
 Crystallographic insight into the binding modes of group 12 metal cations
 with N7-alkylated purines
;
_journal_issue 33
_journal_name_full CrystEngComm
_journal_page_first 4418
_journal_page_last 4430
_journal_paper_doi 10.1039/D4CE00341A
_journal_volume 26
_journal_year 2024
_chemical_formula_moiety 'C24 H18 Cl8 Hg3 N8'
_chemical_formula_sum 'C24 H18 Cl8 Hg3 N8'
_chemical_formula_weight 1303.83
_space_group_crystal_system monoclinic
_space_group_IT_number 14
_space_group_name_Hall '-P 2ybc'
_space_group_name_H-M_alt 'P 1 21/c 1'
_atom_sites_solution_hydrogens geom
_atom_sites_solution_primary iterative
_audit_creation_date 2024-03-29
_audit_creation_method
;
Olex2 1.5
(compiled 2023.08.24 svn.re1ec1418 for OlexSys, GUI svn.r6817)
;
_audit_update_record
;
2024-06-02 deposited with the CCDC.	2024-07-09 downloaded from the CCDC.
;
_cell_angle_alpha 90
_cell_angle_beta 101.382(3)
_cell_angle_gamma 90
_cell_formula_units_Z 2
_cell_length_a 14.6958(4)
_cell_length_b 8.2297(2)
_cell_length_c 13.5675(3)
_cell_measurement_reflns_used 8459
_cell_measurement_temperature 294.97(10)
_cell_measurement_theta_max 79.3690
_cell_measurement_theta_min 6.1120
_cell_volume 1608.61(7)
_computing_cell_refinement 'CrysAlisPro 1.171.42.52a (Rigaku OD, 2022)'
_computing_data_collection 'CrysAlisPro 1.171.42.52a (Rigaku OD, 2022)'
_computing_data_reduction 'CrysAlisPro 1.171.42.52a (Rigaku OD, 2022)'
_computing_molecular_graphics 'Olex2 1.5 (Dolomanov et al., 2009)'
_computing_publication_material 'Olex2 1.5 (Dolomanov et al., 2009)'
_computing_structure_refinement 'SHELXL 2019/2 (Sheldrick, 2015)'
_computing_structure_solution 'olex2.solve 1.5 (Bourhis et al., 2015)'
_diffrn_ambient_environment air
_diffrn_ambient_temperature 294.97(10)
_diffrn_detector 'Hybrid Pixel Array Detector'
_diffrn_detector_area_resol_mean 5.8140
_diffrn_detector_type 'Pilatus 200K'
_diffrn_measured_fraction_theta_full 0.9991
_diffrn_measured_fraction_theta_max 0.9789
_diffrn_measurement_details
;
List of Runs (angles in degrees, time in seconds):

  # Type    Start    End  Width  t~exp~   \w     \q     \k     \f   Frames
#--------------------------------------------------------------------------
  1  \w    -79.00   8.00   0.50    1.00    --  -38.50 108.00  62.00  174
  2  \w     14.00  91.00   0.50    1.00    --   49.56-108.00 -34.00  154
  3  \w    104.00 178.00   0.50    2.00    --  111.00 108.00  62.00  148
  4  \w     43.00 108.00   0.50    2.00    --  111.00-108.00 -34.00  130
  5  \w   -105.00 -35.00   0.50    1.00    --  -38.50 -37.00 -90.00  140
  6  \w   -105.00 -35.00   0.50    1.00    --  -38.50 -37.00 -30.00  140
  7  \w    -17.00  53.00   0.50    1.00    --   49.56 -37.00-180.00  140
  8  \w     38.00 113.00   0.50    1.00    --   49.56  57.00 150.00  150
  9  \w    -17.00  53.00   0.50    1.00    --   49.56 -37.00 -30.00  140
 10  \w    108.00 178.00   0.50    2.00    --  111.00  30.00-120.00  140
 11  \w     43.00 114.00   0.50    2.00    --  111.00 -30.00 120.00  142
 12  \w     43.00 114.00   0.50    2.00    --  111.00 -30.00  60.00  142
 13  \w    103.00 178.00   0.50    2.00    --  111.00  15.00 120.00  150
 14  \w     48.00 124.00   0.50    2.00    --  111.00 -61.00 -30.00  152
 15  \w     43.00 106.00   0.50    2.00    --  111.00 -94.00   0.00  126
 16  \w     47.00 134.00   0.50    2.00    --  111.00 -77.00 -60.00  174
 17  \w     47.00 116.00   0.50    2.00    --  111.00 -45.00   0.00  138
 18  \w     47.00 116.00   0.50    2.00    --  111.00 -45.00 150.00  138
 19  \w     43.00 103.00   0.50    2.00    --  111.00 -94.00-180.00  120
 20  \w     47.00 112.00   0.50    2.00    --  111.00 -45.00  90.00  130
;
_diffrn_measurement_device 'four-circle diffractometer'
_diffrn_measurement_device_type 'SuperNova, Dual, Cu at home/near, Pilatus 200K'
_diffrn_measurement_method '\w scans'
_diffrn_orient_matrix_type 'CrysAlisPro convention (1999,Acta A55,543-557)'
_diffrn_orient_matrix_UB_11 -0.1001691000
_diffrn_orient_matrix_UB_12 -0.0409737000
_diffrn_orient_matrix_UB_13 0.0095858000
_diffrn_orient_matrix_UB_21 -0.0263576000
_diffrn_orient_matrix_UB_22 -0.0265295000
_diffrn_orient_matrix_UB_23 -0.1144887000
_diffrn_orient_matrix_UB_31 0.0265487000
_diffrn_orient_matrix_UB_32 -0.1807436000
_diffrn_orient_matrix_UB_33 0.0146899000
_diffrn_radiation_monochromator mirror
_diffrn_radiation_probe x-ray
_diffrn_radiation_type 'Cu K\a'
_diffrn_radiation_wavelength 1.54184
_diffrn_reflns_av_R_equivalents 0.0739
_diffrn_reflns_av_unetI/netI 0.0427
_diffrn_reflns_Laue_measured_fraction_full 0.997
_diffrn_reflns_Laue_measured_fraction_max 0.977
_diffrn_reflns_limit_h_max 18
_diffrn_reflns_limit_h_min -17
_diffrn_reflns_limit_k_max 7
_diffrn_reflns_limit_k_min -10
_diffrn_reflns_limit_l_max 17
_diffrn_reflns_limit_l_min -16
_diffrn_reflns_number 13220
_diffrn_reflns_point_group_measured_fraction_full 0.997
_diffrn_reflns_point_group_measured_fraction_max 0.977
_diffrn_reflns_theta_full 67.684
_diffrn_reflns_theta_max 79.604
_diffrn_reflns_theta_min 6.144
_diffrn_source 'micro-focus sealed X-ray tube'
_diffrn_source_type 'SuperNova (Cu) X-ray Source'
_exptl_absorpt_coefficient_mu 31.564
_exptl_absorpt_correction_T_max 1.00000
_exptl_absorpt_correction_T_min 0.08820
_exptl_absorpt_correction_type multi-scan
_exptl_absorpt_process_details
;
CrysAlisPro 1.171.42.52a (Rigaku Oxford Diffraction, 2022)
Empirical absorption correction using spherical harmonics,
implemented in SCALE3 ABSPACK scaling algorithm.
;
_exptl_crystal_colour 'clear light colourless'
_exptl_crystal_colour_lustre clear
_exptl_crystal_colour_modifier light
_exptl_crystal_colour_primary colourless
_exptl_crystal_density_diffrn 2.692
_exptl_crystal_description block
_exptl_crystal_F_000 1188
_exptl_crystal_preparation 'As per the reaction scheme'
_exptl_crystal_recrystallization_method 'Slow evaporation'
_exptl_crystal_size_max 0.32
_exptl_crystal_size_mid 0.28
_exptl_crystal_size_min 0.24
_refine_diff_density_max 2.532
_refine_diff_density_min -2.145
_refine_diff_density_rms 0.221
_refine_ls_extinction_method none
_refine_ls_goodness_of_fit_ref 1.077
_refine_ls_hydrogen_treatment constr
_refine_ls_matrix_type full
_refine_ls_number_parameters 196
_refine_ls_number_reflns 3415
_refine_ls_number_restraints 0
_refine_ls_restrained_S_all 1.077
_refine_ls_R_factor_all 0.0553
_refine_ls_R_factor_gt 0.0490
_refine_ls_shift/su_max 0.001
_refine_ls_shift/su_mean 0.000
_refine_ls_structure_factor_coef Fsqd
_refine_ls_weighting_details 'w=1/[\s^2^(Fo^2^)+(0.0726P)^2^+9.5119P] where P=(Fo^2^+2Fc^2^)/3'
_refine_ls_weighting_scheme calc
_refine_ls_wR_factor_gt 0.1320
_refine_ls_wR_factor_ref 0.1362
_reflns_Friedel_coverage 0.000
_reflns_number_gt 2967
_reflns_number_total 3415
_reflns_threshold_expression 'I > 2\s(I)'
_cod_data_source_file d4ce00341a2.cif
_cod_data_source_block HgBCP
_cod_depositor_comments 'Adding full bibliography for 7249004--7249012.cif.'
_cod_database_code 7249007
_shelx_shelxl_version_number 2019/2
_chemical_oxdiff_formula 'C H N Cl Hg'
_chemical_oxdiff_usercomment 'colourless white block'
_shelx_space_group_comment
;
The symmetry employed for this shelxl refinement is uniquely defined
by the following loop, which should always be used as a source of
symmetry information in preference to the above space-group names.
They are only intended as comments.
;
_shelx_estimated_absorpt_t_max 0.049
_shelx_estimated_absorpt_t_min 0.035
_diffrn_oxdiff_digest_frames
;
014c286bca5e9de38ebfe2c3fdf737bbd800029b3f7
;
_reflns_odcompleteness_completeness 99.91
_reflns_odcompleteness_iscentric 1
_reflns_odcompleteness_theta 71.98
_olex2_refinement_description
;
1. Fixed Uiso
 At 1.2 times of:
  All C(H) groups, All C(H,H) groups
2.a Secondary CH2 refined with riding coordinates:
 C10(H10A,H10B)
2.b Aromatic/amide H refined with riding coordinates:
 C2(H2), C8(H8), C12(H12), C13(H13), C14(H14), C15(H15), C16(H16)
;
_olex2_exptl_crystal_mounting_method 'mounted on a loop'
_olex2_submission_special_instructions 'No special instructions were received'
_oxdiff_exptl_absorpt_empirical_details
;
Empirical correction (ABSPACK) includes:
- Absorption correction using spherical harmonics
- Frame scaling
;
_oxdiff_exptl_absorpt_empirical_full_max 3.268
_oxdiff_exptl_absorpt_empirical_full_min 0.376

loop_
_space_group_symop_operation_xyz
'x, y, z'
'-x, y+1/2, -z+1/2'
'-x, -y, -z'
'x, -y-1/2, z-1/2'

loop_
_atom_site_label
_atom_site_type_symbol
_atom_site_fract_x
_atom_site_fract_y
_atom_site_fract_z
_atom_site_U_iso_or_equiv
_atom_site_adp_type
_atom_site_occupancy
_atom_site_site_symmetry_order
_atom_site_calc_flag
_atom_site_refinement_flags_posn
_atom_site_refinement_flags_adp
_atom_site_refinement_flags_occupancy
_atom_site_disorder_assembly
_atom_site_disorder_group
Hg1 Hg 0.37557(3) 0.27067(6) 0.66349(3) 0.05420(17) Uani 1 1 d . . . . .
Hg2 Hg 0.500000 0.500000 0.500000 0.04808(19) Uani 1 2 d S . P . .
Cl1 Cl 0.01837(14) 0.6054(4) 0.27490(18) 0.0585(6) Uani 1 1 d . . . . .
Cl2 Cl 0.2649(2) 0.2672(3) 0.7628(2) 0.0617(7) Uani 1 1 d . . . . .
Cl3 Cl 0.45927(13) 0.1788(3) 0.54338(15) 0.0417(4) Uani 1 1 d . . . . .
Cl4 Cl 0.46493(15) 0.5640(3) 0.69015(15) 0.0463(5) Uani 1 1 d . . . . .
N1 N 0.0939(5) 0.4345(10) 0.4316(6) 0.0435(16) Uani 1 1 d . . . . .
N3 N 0.2538(4) 0.4178(8) 0.5095(5) 0.0346(13) Uani 1 1 d . . . . .
N7 N 0.2487(4) 0.6777(8) 0.3027(4) 0.0326(13) Uani 1 1 d . . . . .
N9 N 0.3568(4) 0.5686(9) 0.4238(4) 0.0331(13) Uani 1 1 d . . . . .
C2 C 0.1647(6) 0.3824(11) 0.5014(7) 0.0446(19) Uani 1 1 d . . . . .
H2 H 0.149898 0.313131 0.550064 0.054 Uiso 1 1 calc R U . . .
C4 C 0.2713(5) 0.5139(8) 0.4373(5) 0.0278(14) Uani 1 1 d . . . . .
C5 C 0.2025(5) 0.5809(9) 0.3610(5) 0.0308(15) Uani 1 1 d . . . . .
C6 C 0.1121(5) 0.5333(11) 0.3630(6) 0.0374(17) Uani 1 1 d . . . . .
C8 C 0.3392(5) 0.6629(10) 0.3431(5) 0.0328(15) Uani 1 1 d . . . . .
H8 H 0.385528 0.714318 0.316888 0.039 Uiso 1 1 calc R U . . .
C10 C 0.2116(6) 0.7810(10) 0.2147(6) 0.0366(16) Uani 1 1 d . . . . .
H10A H 0.254782 0.869175 0.211665 0.044 Uiso 1 1 calc R U . . .
H10B H 0.153368 0.828547 0.223642 0.044 Uiso 1 1 calc R U . . .
C11 C 0.1956(5) 0.6900(9) 0.1165(5) 0.0300(14) Uani 1 1 d . . . . .
C12 C 0.1061(5) 0.6818(12) 0.0575(6) 0.0406(18) Uani 1 1 d . . . . .
H12 H 0.056965 0.731867 0.079397 0.049 Uiso 1 1 calc R U . . .
C13 C 0.0904(6) 0.5991(12) -0.0338(6) 0.045(2) Uani 1 1 d . . . . .
H13 H 0.030780 0.592792 -0.072529 0.054 Uiso 1 1 calc R U . . .
C14 C 0.1637(7) 0.5265(11) -0.0665(6) 0.0429(19) Uani 1 1 d . . . . .
H14 H 0.153214 0.468329 -0.126444 0.052 Uiso 1 1 calc R U . . .
C15 C 0.2521(7) 0.5401(12) -0.0108(6) 0.046(2) Uani 1 1 d . . . . .
H15 H 0.301590 0.494811 -0.034559 0.055 Uiso 1 1 calc R U . . .
C16 C 0.2680(6) 0.6203(11) 0.0801(6) 0.0410(18) Uani 1 1 d . . . . .
H16 H 0.328206 0.627670 0.117388 0.049 Uiso 1 1 calc R U . . .

loop_
_atom_site_aniso_label
_atom_site_aniso_U_11
_atom_site_aniso_U_22
_atom_site_aniso_U_33
_atom_site_aniso_U_23
_atom_site_aniso_U_13
_atom_site_aniso_U_12
Hg1 0.0518(3) 0.0614(3) 0.0546(3) 0.00135(17) 0.02324(19) -0.00243(18)
Hg2 0.0219(2) 0.0724(4) 0.0455(3) 0.0234(2) -0.00424(18) -0.0024(2)
Cl1 0.0285(9) 0.0864(18) 0.0536(12) -0.0008(12) -0.0091(8) -0.0041(10)
Cl2 0.0753(17) 0.0609(15) 0.0589(14) 0.0198(11) 0.0378(13) 0.0155(12)
Cl3 0.0348(9) 0.0417(10) 0.0483(10) -0.0120(8) 0.0073(8) -0.0037(7)
Cl4 0.0466(11) 0.0500(12) 0.0420(10) -0.0113(9) 0.0083(8) -0.0056(9)
N1 0.030(3) 0.052(4) 0.049(4) -0.001(3) 0.009(3) -0.007(3)
N3 0.028(3) 0.038(4) 0.037(3) 0.002(3) 0.005(2) -0.001(2)
N7 0.030(3) 0.037(3) 0.028(3) 0.000(3) -0.001(2) -0.001(3)
N9 0.018(3) 0.053(4) 0.025(3) 0.004(3) -0.005(2) 0.001(3)
C2 0.043(5) 0.040(5) 0.051(5) 0.004(4) 0.011(4) -0.005(4)
C4 0.033(4) 0.024(3) 0.025(3) -0.006(2) 0.003(3) -0.002(3)
C5 0.026(3) 0.034(4) 0.031(3) -0.006(3) 0.001(3) -0.005(3)
C6 0.030(4) 0.041(4) 0.039(4) -0.009(3) 0.002(3) -0.002(3)
C8 0.025(3) 0.042(4) 0.029(3) -0.001(3) 0.000(3) -0.006(3)
C10 0.038(4) 0.036(4) 0.032(4) 0.000(3) -0.004(3) 0.002(3)
C11 0.030(3) 0.030(4) 0.027(3) 0.005(3) -0.003(3) 0.004(3)
C12 0.025(3) 0.062(6) 0.033(4) 0.004(4) 0.003(3) 0.002(3)
C13 0.033(4) 0.061(6) 0.036(4) 0.005(4) -0.007(3) -0.012(4)
C14 0.054(5) 0.041(5) 0.030(4) 0.000(3) 0.001(3) -0.004(4)
C15 0.050(5) 0.050(5) 0.035(4) 0.009(4) 0.002(3) 0.025(4)
C16 0.035(4) 0.051(5) 0.032(4) 0.006(3) -0.006(3) 0.012(3)

loop_
_atom_type_symbol
_atom_type_description
_atom_type_scat_dispersion_real
_atom_type_scat_dispersion_imag
_atom_type_scat_source
C C 0.0181 0.0091 'International Tables Vol C Tables 4.2.6.8 and 6.1.1.4'
H H 0.0000 0.0000 'International Tables Vol C Tables 4.2.6.8 and 6.1.1.4'
Cl Cl 0.3639 0.7018 'International Tables Vol C Tables 4.2.6.8 and 6.1.1.4'
Hg Hg -4.2923 7.6849 'International Tables Vol C Tables 4.2.6.8 and 6.1.1.4'
N N 0.0311 0.0180 'International Tables Vol C Tables 4.2.6.8 and 6.1.1.4'

loop_
_geom_angle_atom_site_label_1
_geom_angle_atom_site_label_2
_geom_angle_atom_site_label_3
_geom_angle
_geom_angle_site_symmetry_1
_geom_angle_site_symmetry_3
_geom_angle_publ_flag
Cl2 Hg1 Cl3 157.79(9) . . ?
Cl2 Hg1 Cl4 107.96(9) . . ?
Cl3 Hg1 Cl4 94.15(7) . . ?
Cl3 Hg2 Cl3 180.0 3_666 . ?
Cl4 Hg2 Cl3 95.89(6) 3_666 . ?
Cl4 Hg2 Cl3 95.89(6) . 3_666 ?
Cl4 Hg2 Cl3 84.11(6) 3_666 3_666 ?
Cl4 Hg2 Cl3 84.11(6) . . ?
Cl4 Hg2 Cl4 180.0 3_666 . ?
N9 Hg2 Cl3 96.62(19) 3_666 3_666 ?
N9 Hg2 Cl3 83.38(19) 3_666 . ?
N9 Hg2 Cl3 83.38(19) . 3_666 ?
N9 Hg2 Cl3 96.62(19) . . ?
N9 Hg2 Cl4 87.03(17) 3_666 . ?
N9 Hg2 Cl4 87.03(17) . 3_666 ?
N9 Hg2 Cl4 92.97(17) 3_666 3_666 ?
N9 Hg2 Cl4 92.97(17) . . ?
N9 Hg2 N9 180.0 . 3_666 ?
Hg1 Cl3 Hg2 90.28(7) . . ?
Hg1 Cl4 Hg2 83.23(6) . . ?
C6 N1 C2 117.8(7) . . ?
C4 N3 C2 113.8(7) . . ?
C5 N7 C10 130.2(6) . . ?
C8 N7 C5 105.7(6) . . ?
C8 N7 C10 124.1(7) . . ?
C4 N9 Hg2 131.1(5) . . ?
C8 N9 Hg2 123.0(5) . . ?
C8 N9 C4 105.4(6) . . ?
N1 C2 H2 116.2 . . ?
N3 C2 N1 127.5(8) . . ?
N3 C2 H2 116.2 . . ?
N3 C4 N9 127.5(7) . . ?
N3 C4 C5 124.1(7) . . ?
N9 C4 C5 108.4(6) . . ?
N7 C5 C4 106.4(6) . . ?
C6 C5 N7 138.4(7) . . ?
C6 C5 C4 115.2(7) . . ?
N1 C6 Cl1 117.1(6) . . ?
N1 C6 C5 121.4(8) . . ?
C5 C6 Cl1 121.4(7) . . ?
N7 C8 H8 123.0 . . ?
N9 C8 N7 114.1(7) . . ?
N9 C8 H8 123.0 . . ?
N7 C10 H10A 108.9 . . ?
N7 C10 H10B 108.9 . . ?
N7 C10 C11 113.3(7) . . ?
H10A C10 H10B 107.7 . . ?
C11 C10 H10A 108.9 . . ?
C11 C10 H10B 108.9 . . ?
C12 C11 C10 119.7(7) . . ?
C16 C11 C10 121.7(7) . . ?
C16 C11 C12 118.5(7) . . ?
C11 C12 H12 119.8 . . ?
C13 C12 C11 120.3(8) . . ?
C13 C12 H12 119.8 . . ?
C12 C13 H13 120.2 . . ?
C14 C13 C12 119.7(8) . . ?
C14 C13 H13 120.2 . . ?
C13 C14 H14 119.9 . . ?
C15 C14 C13 120.1(8) . . ?
C15 C14 H14 119.9 . . ?
C14 C15 H15 119.7 . . ?
C14 C15 C16 120.5(8) . . ?
C16 C15 H15 119.7 . . ?
C11 C16 H16 119.6 . . ?
C15 C16 C11 120.8(8) . . ?
C15 C16 H16 119.6 . . ?

loop_
_geom_bond_atom_site_label_1
_geom_bond_atom_site_label_2
_geom_bond_distance
_geom_bond_site_symmetry_2
_geom_bond_publ_flag
Hg1 Cl2 2.308(2) . ?
Hg1 Cl3 2.352(2) . ?
Hg1 Cl4 2.738(2) . ?
Hg2 Cl3 2.799(2) 3_666 ?
Hg2 Cl3 2.799(2) . ?
Hg2 Cl4 2.779(2) 3_666 ?
Hg2 Cl4 2.779(2) . ?
Hg2 N9 2.226(6) 3_666 ?
Hg2 N9 2.226(6) . ?
Cl1 C6 1.740(8) . ?
N1 C2 1.333(12) . ?
N1 C6 1.304(12) . ?
N3 C2 1.324(11) . ?
N3 C4 1.324(10) . ?
N7 C5 1.391(10) . ?
N7 C8 1.341(9) . ?
N7 C10 1.479(10) . ?
N9 C4 1.381(10) . ?
N9 C8 1.325(10) . ?
C2 H2 0.9300 . ?
C4 C5 1.409(10) . ?
C5 C6 1.390(11) . ?
C8 H8 0.9300 . ?
C10 H10A 0.9700 . ?
C10 H10B 0.9700 . ?
C10 C11 1.505(10) . ?
C11 C12 1.400(10) . ?
C11 C16 1.384(11) . ?
C12 H12 0.9300 . ?
C12 C13 1.392(13) . ?
C13 H13 0.9300 . ?
C13 C14 1.379(14) . ?
C14 H14 0.9300 . ?
C14 C15 1.373(13) . ?
C15 H15 0.9300 . ?
C15 C16 1.377(12) . ?
C16 H16 0.9300 . ?

loop_
_geom_hbond_atom_site_label_D
_geom_hbond_atom_site_label_H
_geom_hbond_atom_site_label_A
_geom_hbond_distance_DH
_geom_hbond_distance_HA
_geom_hbond_distance_DA
_geom_hbond_angle_DHA
_geom_hbond_site_symmetry_A
_geom_hbond_publ_flag
C8 H8 Cl3 0.93 2.80 3.323(7) 116.3 3_666 yes
C8 H8 Cl4 0.93 2.90 3.779(8) 157.3 4_575 yes
C10 H10B Cl1 0.97 2.89 3.426(9) 116.0 . yes

loop_
_geom_torsion_atom_site_label_1
_geom_torsion_atom_site_label_2
_geom_torsion_atom_site_label_3
_geom_torsion_atom_site_label_4
_geom_torsion
_geom_torsion_site_symmetry_1
_geom_torsion_site_symmetry_2
_geom_torsion_site_symmetry_3
_geom_torsion_site_symmetry_4
_geom_torsion_publ_flag
Hg2 N9 C4 N3 8.8(11) . . . . ?
Hg2 N9 C4 C5 -172.4(5) . . . . ?
Hg2 N9 C8 N7 174.0(5) . . . . ?
N3 C4 C5 N7 178.2(7) . . . . ?
N3 C4 C5 C6 -2.8(11) . . . . ?
N7 C5 C6 Cl1 -1.9(14) . . . . ?
N7 C5 C6 N1 179.0(9) . . . . ?
N7 C10 C11 C12 119.5(8) . . . . ?
N7 C10 C11 C16 -63.8(10) . . . . ?
N9 C4 C5 N7 -0.7(8) . . . . ?
N9 C4 C5 C6 178.3(7) . . . . ?
C2 N1 C6 Cl1 -177.9(7) . . . . ?
C2 N1 C6 C5 1.2(13) . . . . ?
C2 N3 C4 N9 -178.2(8) . . . . ?
C2 N3 C4 C5 3.2(11) . . . . ?
C4 N3 C2 N1 -1.3(14) . . . . ?
C4 N9 C8 N7 1.0(9) . . . . ?
C4 C5 C6 Cl1 179.5(6) . . . . ?
C4 C5 C6 N1 0.5(12) . . . . ?
C5 N7 C8 N9 -1.4(9) . . . . ?
C5 N7 C10 C11 -86.3(10) . . . . ?
C6 N1 C2 N3 -0.8(15) . . . . ?
C8 N7 C5 C4 1.2(8) . . . . ?
C8 N7 C5 C6 -177.4(9) . . . . ?
C8 N7 C10 C11 94.8(9) . . . . ?
C8 N9 C4 N3 -178.9(8) . . . . ?
C8 N9 C4 C5 -0.2(8) . . . . ?
C10 N7 C5 C4 -177.9(7) . . . . ?
C10 N7 C5 C6 3.5(15) . . . . ?
C10 N7 C8 N9 177.7(7) . . . . ?
C10 C11 C12 C13 179.5(8) . . . . ?
C10 C11 C16 C15 -178.8(8) . . . . ?
C11 C12 C13 C14 -0.7(14) . . . . ?
C12 C11 C16 C15 -2.0(13) . . . . ?
C12 C13 C14 C15 -2.0(14) . . . . ?
C13 C14 C15 C16 2.7(14) . . . . ?
C14 C15 C16 C11 -0.6(14) . . . . ?
C16 C11 C12 C13 2.7(13) . . . . ?
